data_4315891
loop_
_publ_author_name
'Jue-Chao Jiang'
'Zhao-Lian Chu'
'Wei Huang'
'Gang Wang'
'Xiao-Zeng You'

_publ_section_title
;
 Dinuclear Cadmium(II), Zinc(II), and Manganese(II), Trinuclear
 Nickel(II), and Pentanuclear Copper(II) Complexes with Novel Macrocyclic
 and Acyclic Schiff-Base Ligands Having Enantiopure or Racemic Camphoric
 Diamine Components
;
_journal_name_full 'Inorganic Chemistry'
_journal_page_first 5897
_journal_page_last 5911
_journal_paper_doi 10.1021/ic100349d
_journal_volume 49
_journal_year 2010
_chemical_absolute_configuration rm
_chemical_formula_moiety 'C34 H42 Cd2 Cl2 N4 O2'
_chemical_formula_sum 'C34 H42 Cd2 Cl2 N4 O2'
_chemical_formula_weight 834.42
_chemical_name_systematic
; 
 ? 
;
_space_group_IT_number 4
_symmetry_cell_setting monoclinic
_symmetry_space_group_name_Hall 'P 2yb'
_symmetry_space_group_name_H-M 'P 1 21 1'
_atom_sites_solution_hydrogens geom
_atom_sites_solution_primary direct
_atom_sites_solution_secondary difmap
_audit_creation_method SHELXL-97
_cell_angle_alpha 90.00
_cell_angle_beta 111.450(2)
_cell_angle_gamma 90.00
_cell_formula_units_Z 4
_cell_length_a 15.779(3)
_cell_length_b 13.251(3)
_cell_length_c 18.210(4)
_cell_measurement_reflns_used 9088
_cell_measurement_temperature 291(2)
_cell_measurement_theta_max 26.894
_cell_measurement_theta_min 2.297
_cell_volume 3543.8(13)
_computing_cell_refinement SMART
_computing_data_collection 'SMART (BRUKER 2000)'
_computing_data_reduction 'SAINT (BRUKER 2000)'
_computing_molecular_graphics SHELXTL
_computing_publication_material SHELXTL
_computing_structure_refinement SHELXTL
_computing_structure_solution 'SHELXTL (BRUKER 2000)'
_diffrn_ambient_temperature 291(2)
_diffrn_measured_fraction_theta_full 0.997
_diffrn_measured_fraction_theta_max 0.997
_diffrn_measurement_device_type 'Bruker CCD area detector'
_diffrn_measurement_method '\f and \w scans'
_diffrn_radiation_monochromator graphite
_diffrn_radiation_source 'fine-focus sealed tube'
_diffrn_radiation_type MoK\a
_diffrn_radiation_wavelength 0.71073
_diffrn_reflns_av_R_equivalents 0.0355
_diffrn_reflns_av_sigmaI/netI 0.0500
_diffrn_reflns_limit_h_max 10
_diffrn_reflns_limit_h_min -19
_diffrn_reflns_limit_k_max 16
_diffrn_reflns_limit_k_min -15
_diffrn_reflns_limit_l_max 22
_diffrn_reflns_limit_l_min -22
_diffrn_reflns_number 19275
_diffrn_reflns_theta_full 26.00
_diffrn_reflns_theta_max 26.00
_diffrn_reflns_theta_min 1.95
_diffrn_standards_decay_% 0
_diffrn_standards_interval_count 0
_diffrn_standards_interval_time 0
_diffrn_standards_number 0
_exptl_absorpt_coefficient_mu 1.386
_exptl_absorpt_correction_T_max 0.8739
_exptl_absorpt_correction_T_min 0.8087
_exptl_absorpt_correction_type multi-scan
_exptl_absorpt_process_details 'SADABS, Bruker(2000)'
_exptl_crystal_colour 'light yellow'
_exptl_crystal_density_diffrn 1.564
_exptl_crystal_density_method 'not measured'
_exptl_crystal_description block
_exptl_crystal_F_000 1680
_exptl_crystal_size_max 0.16
_exptl_crystal_size_mid 0.12
_exptl_crystal_size_min 0.10
_refine_diff_density_max 0.816
_refine_diff_density_min -0.502
_refine_diff_density_rms 0.060
_refine_ls_abs_structure_details 'Flack H D (1983), Acta Cryst. A39, 876-881'
_refine_ls_abs_structure_Flack -0.035(15)
_refine_ls_extinction_method none
_refine_ls_goodness_of_fit_ref 0.960
_refine_ls_hydrogen_treatment constr
_refine_ls_matrix_type full
_refine_ls_number_parameters 808
_refine_ls_number_reflns 13354
_refine_ls_number_restraints 1
_refine_ls_restrained_S_all 0.960
_refine_ls_R_factor_all 0.0397
_refine_ls_R_factor_gt 0.0315
_refine_ls_shift/su_max 0.001
_refine_ls_shift/su_mean 0.000
_refine_ls_structure_factor_coef Fsqd
_refine_ls_weighting_details 'calc w=1/[\s^2^(Fo^2^)+(0.0287P)^2^] where P=(Fo^2^+2Fc^2^)/3'
_refine_ls_weighting_scheme calc
_refine_ls_wR_factor_gt 0.0641
_refine_ls_wR_factor_ref 0.0666
_reflns_number_gt 11398
_reflns_number_total 13354
_reflns_threshold_expression >2sigma(I)
_cod_data_source_file ic100349d_si_002_01.cif
_cod_data_source_block 1
_cod_original_cell_volume 3543.9(12)
_cod_database_code 4315891

loop_
_symmetry_equiv_pos_as_xyz
'x, y, z'
'-x, y+1/2, -z'

loop_
_atom_site_label
_atom_site_type_symbol
_atom_site_fract_x
_atom_site_fract_y
_atom_site_fract_z
_atom_site_U_iso_or_equiv
_atom_site_adp_type
_atom_site_occupancy
_atom_site_symmetry_multiplicity
_atom_site_calc_flag
_atom_site_refinement_flags
_atom_site_disorder_assembly
_atom_site_disorder_group
Cd1 Cd 0.36464(2) 0.25243(2) 0.557060(17) 0.04193(8) Uani 1 1 d . . .
Cd2 Cd 0.13354(2) 0.25839(3) 0.418847(17) 0.04312(8) Uani 1 1 d . . .
Cd3 Cd 0.21293(2) 0.62756(3) 0.004416(19) 0.04615(9) Uani 1 1 d . . .
Cd4 Cd 0.31494(2) 0.86539(3) -0.014543(19) 0.04438(9) Uani 1 1 d . . .
C1 C 0.1920(3) 0.2735(4) 0.6048(3) 0.0424(11) Uani 1 1 d . . .
C2 C 0.2358(3) 0.2241(3) 0.6773(2) 0.0426(11) Uani 1 1 d . . .
C3 C 0.2027(3) 0.2358(4) 0.7382(3) 0.0482(12) Uani 1 1 d . . .
H3 H 0.2291 0.1982 0.7841 0.058 Uiso 1 1 calc R . .
C4 C 0.1322(3) 0.3008(4) 0.7330(3) 0.0502(12) Uani 1 1 d . . .
C5 C 0.0918(3) 0.3497(4) 0.6637(3) 0.0492(12) Uani 1 1 d . . .
H5 H 0.0442 0.3936 0.6592 0.059 Uiso 1 1 calc R . .
C6 C 0.1172(3) 0.3381(3) 0.5991(3) 0.0458(12) Uani 1 1 d . . .
C7 C 0.1022(4) 0.3135(4) 0.8025(3) 0.0647(15) Uani 1 1 d . . .
H7A H 0.1296 0.3731 0.8314 0.097 Uiso 1 1 calc R . .
H7B H 0.1208 0.2557 0.8364 0.097 Uiso 1 1 calc R . .
H7C H 0.0371 0.3197 0.7837 0.097 Uiso 1 1 calc R . .
C8 C 0.3128(3) 0.1545(4) 0.6937(3) 0.0488(12) Uani 1 1 d . . .
H8 H 0.3217 0.1104 0.7355 0.059 Uiso 1 1 calc R . .
C9 C 0.4503(4) 0.0739(4) 0.6902(3) 0.0618(15) Uani 1 1 d . . .
C10 C 0.4493(4) 0.0063(4) 0.6210(4) 0.0764(18) Uani 1 1 d . . .
C11 C 0.4996(4) 0.0661(5) 0.5778(3) 0.081(2) Uani 1 1 d . . .
H11 H 0.5324 0.0205 0.5552 0.098 Uiso 1 1 calc R . .
C12 C 0.5679(4) 0.1377(7) 0.6406(4) 0.113(3) Uani 1 1 d . . .
H12A H 0.6294 0.1114 0.6569 0.136 Uiso 1 1 calc R . .
H12B H 0.5667 0.2047 0.6188 0.136 Uiso 1 1 calc R . .
C13 C 0.5370(3) 0.1414(5) 0.7101(3) 0.0742(17) Uani 1 1 d . . .
H13A H 0.5230 0.2103 0.7196 0.089 Uiso 1 1 calc R . .
H13B H 0.5849 0.1166 0.7572 0.089 Uiso 1 1 calc R . .
C14 C 0.4499(4) 0.0167(5) 0.7624(3) 0.086(2) Uani 1 1 d . . .
H14A H 0.3944 -0.0212 0.7490 0.129 Uiso 1 1 calc R . .
H14B H 0.4541 0.0637 0.8037 0.129 Uiso 1 1 calc R . .
H14C H 0.5009 -0.0286 0.7800 0.129 Uiso 1 1 calc R . .
C15 C 0.3565(5) -0.0319(4) 0.5723(4) 0.088(2) Uani 1 1 d . . .
H15A H 0.3294 -0.0627 0.6061 0.132 Uiso 1 1 calc R . .
H15B H 0.3614 -0.0808 0.5351 0.132 Uiso 1 1 calc R . .
H15C H 0.3192 0.0233 0.5444 0.132 Uiso 1 1 calc R . .
C16 C 0.5119(6) -0.0869(6) 0.6550(5) 0.146(4) Uani 1 1 d . . .
H16A H 0.5668 -0.0653 0.6963 0.218 Uiso 1 1 calc R . .
H16B H 0.5268 -0.1184 0.6137 0.218 Uiso 1 1 calc R . .
H16C H 0.4806 -0.1344 0.6759 0.218 Uiso 1 1 calc R . .
C17 C 0.4357(3) 0.1202(4) 0.4450(3) 0.0554(13) Uani 1 1 d . . .
H17 H 0.4746 0.0711 0.4387 0.067 Uiso 1 1 calc R . .
C18 C 0.3813(3) 0.1729(4) 0.3748(3) 0.0451(11) Uani 1 1 d . . .
C19 C 0.3069(3) 0.2376(4) 0.3683(2) 0.0431(11) Uani 1 1 d . . .
C20 C 0.2602(3) 0.2844(3) 0.2942(3) 0.0439(12) Uani 1 1 d . . .
C21 C 0.2912(3) 0.2683(4) 0.2322(3) 0.0508(12) Uani 1 1 d . . .
H21 H 0.2636 0.3043 0.1856 0.061 Uiso 1 1 calc R . .
C22 C 0.3598(3) 0.2026(4) 0.2362(3) 0.0532(13) Uani 1 1 d . . .
C23 C 0.4038(3) 0.1568(4) 0.3079(3) 0.0544(13) Uani 1 1 d . . .
H23 H 0.4512 0.1127 0.3124 0.065 Uiso 1 1 calc R . .
C24 C 0.3842(4) 0.1798(5) 0.1640(3) 0.0770(18) Uani 1 1 d . . .
H24A H 0.3509 0.1216 0.1372 0.115 Uiso 1 1 calc R . .
H24B H 0.4483 0.1668 0.1805 0.115 Uiso 1 1 calc R . .
H24C H 0.3686 0.2367 0.1289 0.115 Uiso 1 1 calc R . .
C25 C 0.1830(3) 0.3505(4) 0.2779(3) 0.0530(13) Uani 1 1 d . . .
H25 H 0.1715 0.3936 0.2351 0.064 Uiso 1 1 calc R . .
C26 C 0.0508(4) 0.4240(4) 0.2856(3) 0.0630(15) Uani 1 1 d . . .
H26 H 0.0500 0.4572 0.2373 0.076 Uiso 1 1 calc R . .
C27 C 0.0519(5) 0.5030(5) 0.3457(3) 0.0800(19) Uani 1 1 d . . .
C28 C -0.0028(5) 0.4558(5) 0.3927(4) 0.087(2) Uani 1 1 d . . .
C29 C -0.0730(4) 0.3855(7) 0.3302(3) 0.105(3) Uani 1 1 d . . .
H29A H -0.0809 0.3233 0.3550 0.126 Uiso 1 1 calc R . .
H29B H -0.1316 0.4189 0.3080 0.126 Uiso 1 1 calc R . .
C30 C -0.0379(4) 0.3632(5) 0.2676(4) 0.0818(18) Uani 1 1 d . . .
H30A H -0.0822 0.3826 0.2166 0.098 Uiso 1 1 calc R . .
H30B H -0.0258 0.2916 0.2664 0.098 Uiso 1 1 calc R . .
C31 C 0.0009(6) 0.5953(5) 0.2968(4) 0.136(4) Uani 1 1 d . . .
H31A H -0.0183 0.6392 0.3297 0.204 Uiso 1 1 calc R . .
H31B H -0.0514 0.5725 0.2533 0.204 Uiso 1 1 calc R . .
H31C H 0.0409 0.6314 0.2771 0.204 Uiso 1 1 calc R . .
C32 C 0.1448(5) 0.5377(5) 0.3991(4) 0.099(2) Uani 1 1 d . . .
H32A H 0.1781 0.4816 0.4294 0.149 Uiso 1 1 calc R . .
H32B H 0.1386 0.5889 0.4341 0.149 Uiso 1 1 calc R . .
H32C H 0.1770 0.5649 0.3679 0.149 Uiso 1 1 calc R . .
C33 C -0.0544(6) 0.5295(7) 0.4255(4) 0.178(5) Uani 1 1 d . . .
H33A H -0.0994 0.4935 0.4391 0.266 Uiso 1 1 calc R . .
H33B H -0.0838 0.5796 0.3863 0.266 Uiso 1 1 calc R . .
H33C H -0.0125 0.5619 0.4716 0.266 Uiso 1 1 calc R . .
C34 C 0.0638(3) 0.3964(4) 0.5285(3) 0.0590(14) Uani 1 1 d . . .
H34 H 0.0285 0.4478 0.5373 0.071 Uiso 1 1 calc R . .
C35 C 0.2519(3) 0.8029(4) 0.1266(3) 0.0495(12) Uani 1 1 d . . .
C36 C 0.1802(3) 0.7728(4) 0.1502(3) 0.0499(12) Uani 1 1 d . . .
C37 C 0.1803(4) 0.8036(4) 0.2241(3) 0.0643(15) Uani 1 1 d . . .
H37 H 0.1315 0.7846 0.2382 0.077 Uiso 1 1 calc R . .
C38 C 0.2487(4) 0.8606(5) 0.2767(3) 0.0716(16) Uani 1 1 d . . .
C39 C 0.3207(4) 0.8860(4) 0.2546(3) 0.0628(15) Uani 1 1 d . . .
H39 H 0.3689 0.9216 0.2906 0.075 Uiso 1 1 calc R . .
C40 C 0.3259(3) 0.8617(4) 0.1816(3) 0.0491(11) Uani 1 1 d . . .
C41 C 0.2447(5) 0.8901(7) 0.3559(4) 0.128(3) Uani 1 1 d . . .
H41A H 0.1847 0.9140 0.3485 0.193 Uiso 1 1 calc R . .
H41B H 0.2883 0.9426 0.3791 0.193 Uiso 1 1 calc R . .
H41C H 0.2587 0.8324 0.3902 0.193 Uiso 1 1 calc R . .
C42 C 0.1017(3) 0.7141(4) 0.1023(3) 0.0549(13) Uani 1 1 d . . .
H42 H 0.0527 0.7167 0.1189 0.066 Uiso 1 1 calc R . .
C43 C 0.0015(3) 0.6016(4) 0.0047(3) 0.0521(12) Uani 1 1 d . . .
C44 C -0.0315(3) 0.6136(4) -0.0871(3) 0.0533(13) Uani 1 1 d . . .
C45 C 0.0268(3) 0.5397(4) -0.1133(3) 0.0550(13) Uani 1 1 d . . .
H45 H -0.0090 0.5130 -0.1657 0.066 Uiso 1 1 calc R . .
C46 C 0.0508(4) 0.4523(4) -0.0514(3) 0.0648(15) Uani 1 1 d . . .
H46A H 0.0166 0.3920 -0.0747 0.078 Uiso 1 1 calc R . .
H46B H 0.1152 0.4367 -0.0336 0.078 Uiso 1 1 calc R . .
C47 C 0.0261(4) 0.4877(4) 0.0168(3) 0.0616(15) Uani 1 1 d . . .
H47A H 0.0771 0.4778 0.0661 0.074 Uiso 1 1 calc R . .
H47B H -0.0254 0.4495 0.0190 0.074 Uiso 1 1 calc R . .
C48 C -0.0704(4) 0.6291(5) 0.0380(4) 0.0844(19) Uani 1 1 d . . .
H48A H -0.0488 0.6127 0.0931 0.127 Uiso 1 1 calc R . .
H48B H -0.1251 0.5919 0.0107 0.127 Uiso 1 1 calc R . .
H48C H -0.0829 0.7001 0.0312 0.127 Uiso 1 1 calc R . .
C49 C -0.1294(4) 0.5752(5) -0.1268(4) 0.0835(19) Uani 1 1 d . . .
H49A H -0.1704 0.6205 -0.1153 0.125 Uiso 1 1 calc R . .
H49B H -0.1345 0.5092 -0.1071 0.125 Uiso 1 1 calc R . .
H49C H -0.1446 0.5720 -0.1829 0.125 Uiso 1 1 calc R . .
C50 C -0.0268(4) 0.7213(4) -0.1124(4) 0.0743(18) Uani 1 1 d . . .
H50A H -0.0445 0.7240 -0.1687 0.112 Uiso 1 1 calc R . .
H50B H 0.0343 0.7460 -0.0879 0.112 Uiso 1 1 calc R . .
H50C H -0.0674 0.7624 -0.0966 0.112 Uiso 1 1 calc R . .
C51 C 0.1212(3) 0.5937(3) -0.1811(3) 0.0467(12) Uani 1 1 d . . .
H51 H 0.0729 0.5687 -0.2240 0.056 Uiso 1 1 calc R . .
C52 C 0.1953(3) 0.6361(4) -0.1994(2) 0.0417(10) Uani 1 1 d . . .
C53 C 0.2678(3) 0.6938(3) -0.1452(3) 0.0399(11) Uani 1 1 d . . .
C54 C 0.3338(3) 0.7334(3) -0.1741(2) 0.0412(11) Uani 1 1 d . . .
C55 C 0.3264(3) 0.7130(4) -0.2515(3) 0.0511(12) Uani 1 1 d . . .
H55 H 0.3711 0.7381 -0.2686 0.061 Uiso 1 1 calc R . .
C56 C 0.2559(4) 0.6574(4) -0.3040(3) 0.0574(14) Uani 1 1 d . . .
C57 C 0.1913(3) 0.6209(4) -0.2763(3) 0.0512(12) Uani 1 1 d . . .
H57 H 0.1426 0.5844 -0.3107 0.061 Uiso 1 1 calc R . .
C58 C 0.2502(4) 0.6358(6) -0.3882(3) 0.099(2) Uani 1 1 d . . .
H58A H 0.2624 0.5657 -0.3930 0.148 Uiso 1 1 calc R . .
H58B H 0.2943 0.6762 -0.3997 0.148 Uiso 1 1 calc R . .
H58C H 0.1903 0.6521 -0.4246 0.148 Uiso 1 1 calc R . .
C59 C 0.4138(3) 0.7907(3) -0.1259(3) 0.0401(11) Uani 1 1 d . . .
H59 H 0.4598 0.7974 -0.1460 0.048 Uiso 1 1 calc R . .
C60 C 0.5133(3) 0.8869(3) -0.0218(3) 0.0438(11) Uani 1 1 d . . .
H60 H 0.5555 0.8710 -0.0485 0.053 Uiso 1 1 calc R . .
C61 C 0.5582(3) 0.8628(4) 0.0665(2) 0.0442(10) Uani 1 1 d . . .
C62 C 0.5156(3) 0.9394(3) 0.1085(3) 0.0450(12) Uani 1 1 d . . .
C63 C 0.4949(4) 1.0335(3) 0.0545(3) 0.0497(12) Uani 1 1 d . . .
H63A H 0.4358 1.0610 0.0486 0.060 Uiso 1 1 calc R . .
H63B H 0.5406 1.0851 0.0775 0.060 Uiso 1 1 calc R . .
C64 C 0.4958(3) 1.0018(3) -0.0250(2) 0.0452(12) Uani 1 1 d . . .
H64A H 0.5434 1.0374 -0.0362 0.054 Uiso 1 1 calc R . .
H64B H 0.4378 1.0175 -0.0663 0.054 Uiso 1 1 calc R . .
C65 C 0.5504(3) 0.7533(4) 0.0878(3) 0.0589(13) Uani 1 1 d . . .
H65A H 0.5765 0.7455 0.1441 0.088 Uiso 1 1 calc R . .
H65B H 0.5823 0.7112 0.0636 0.088 Uiso 1 1 calc R . .
H65C H 0.4874 0.7342 0.0692 0.088 Uiso 1 1 calc R . .
C66 C 0.6617(3) 0.8867(4) 0.0872(3) 0.0634(15) Uani 1 1 d . . .
H66A H 0.6690 0.9572 0.0790 0.095 Uiso 1 1 calc R . .
H66B H 0.6842 0.8476 0.0538 0.095 Uiso 1 1 calc R . .
H66C H 0.6952 0.8698 0.1414 0.095 Uiso 1 1 calc R . .
C67 C 0.5803(4) 0.9643(4) 0.1938(3) 0.0634(15) Uani 1 1 d . . .
H67A H 0.5502 1.0094 0.2177 0.095 Uiso 1 1 calc R . .
H67B H 0.6345 0.9957 0.1925 0.095 Uiso 1 1 calc R . .
H67C H 0.5961 0.9031 0.2241 0.095 Uiso 1 1 calc R . .
C68 C 0.4072(3) 0.8922(3) 0.1698(3) 0.0501(13) Uani 1 1 d . . .
H68 H 0.4550 0.9097 0.2159 0.060 Uiso 1 1 calc R . .
Cl1 Cl 0.43613(11) 0.41264(12) 0.60290(10) 0.0821(5) Uani 1 1 d . . .
Cl2 Cl 0.06449(11) 0.09437(11) 0.38014(9) 0.0780(4) Uani 1 1 d . . .
Cl3 Cl 0.29717(10) 0.49679(14) 0.09352(9) 0.0802(5) Uani 1 1 d . . .
Cl4 Cl 0.23349(11) 1.00359(14) -0.09657(11) 0.0937(5) Uani 1 1 d . . .
N1 N 0.3693(3) 0.1459(3) 0.6589(2) 0.0484(10) Uani 1 1 d . . .
N2 N 0.4373(3) 0.1324(3) 0.5159(2) 0.0574(11) Uani 1 1 d . . .
N3 N 0.1286(3) 0.3572(3) 0.3146(2) 0.0498(10) Uani 1 1 d . . .
N4 N 0.0583(3) 0.3872(3) 0.4560(2) 0.0623(12) Uani 1 1 d . . .
N5 N 0.0884(3) 0.6595(3) 0.0411(2) 0.0460(10) Uani 1 1 d . . .
N6 N 0.1124(3) 0.5857(3) -0.1147(2) 0.0478(10) Uani 1 1 d . . .
N7 N 0.4278(2) 0.8326(3) -0.0596(2) 0.0403(9) Uani 1 1 d . . .
N8 N 0.4261(2) 0.8996(3) 0.1061(2) 0.0431(9) Uani 1 1 d . . .
O1 O 0.21915(17) 0.2618(3) 0.54563(15) 0.0470(7) Uani 1 1 d . . .
O2 O 0.28069(18) 0.2521(3) 0.42774(16) 0.0509(8) Uani 1 1 d . . .
O3 O 0.2520(2) 0.7801(3) 0.05758(18) 0.0640(10) Uani 1 1 d . . .
O4 O 0.2747(2) 0.7096(3) -0.07247(18) 0.0548(9) Uani 1 1 d . . .

loop_
_atom_site_aniso_label
_atom_site_aniso_U_11
_atom_site_aniso_U_22
_atom_site_aniso_U_33
_atom_site_aniso_U_23
_atom_site_aniso_U_13
_atom_site_aniso_U_12
Cd1 0.04045(16) 0.0455(2) 0.03637(16) -0.00066(17) 0.00990(13) 0.00526(18)
Cd2 0.04239(17) 0.04700(19) 0.03592(16) -0.00018(17) 0.00955(14) 0.00890(18)
Cd3 0.04573(18) 0.0544(2) 0.03805(18) -0.00633(16) 0.01505(15) -0.01037(18)
Cd4 0.04174(17) 0.0519(2) 0.03871(17) -0.00857(16) 0.01377(15) -0.00672(17)
C1 0.039(2) 0.044(3) 0.042(2) -0.006(2) 0.012(2) -0.007(2)
C2 0.043(2) 0.043(3) 0.038(2) -0.004(2) 0.010(2) -0.006(2)
C3 0.056(3) 0.051(3) 0.036(2) -0.006(2) 0.015(2) -0.014(3)
C4 0.053(3) 0.052(3) 0.053(3) -0.018(2) 0.029(3) -0.019(2)
C5 0.053(3) 0.045(3) 0.056(3) -0.019(2) 0.028(3) -0.007(2)
C6 0.046(3) 0.040(3) 0.053(3) -0.012(2) 0.020(2) -0.002(2)
C7 0.078(4) 0.070(4) 0.058(3) -0.012(3) 0.039(3) -0.015(3)
C8 0.060(3) 0.046(3) 0.035(2) -0.001(2) 0.011(2) -0.002(2)
C9 0.078(4) 0.051(3) 0.046(3) 0.013(3) 0.010(3) 0.015(3)
C10 0.096(5) 0.055(4) 0.072(4) 0.021(3) 0.023(4) 0.034(3)
C11 0.073(4) 0.112(5) 0.062(4) 0.013(4) 0.030(3) 0.046(4)
C12 0.059(4) 0.175(8) 0.089(5) 0.028(6) 0.007(4) 0.027(5)
C13 0.046(3) 0.100(5) 0.062(3) 0.011(3) 0.002(3) 0.019(3)
C14 0.095(5) 0.085(4) 0.062(4) 0.027(3) 0.010(4) 0.028(4)
C15 0.135(6) 0.047(4) 0.066(4) -0.017(3) 0.017(4) -0.004(4)
C16 0.207(10) 0.096(6) 0.130(7) 0.038(5) 0.057(7) 0.100(7)
C17 0.057(3) 0.057(3) 0.058(3) -0.002(3) 0.028(3) 0.013(3)
C18 0.050(3) 0.045(3) 0.046(3) -0.005(2) 0.025(2) 0.001(2)
C19 0.044(2) 0.046(3) 0.039(2) -0.009(2) 0.015(2) -0.008(2)
C20 0.048(3) 0.041(3) 0.040(3) 0.000(2) 0.014(2) -0.008(2)
C21 0.056(3) 0.055(3) 0.038(2) -0.002(2) 0.014(2) -0.023(3)
C22 0.060(3) 0.058(3) 0.053(3) -0.005(3) 0.033(3) -0.011(3)
C23 0.061(3) 0.046(3) 0.065(3) -0.013(3) 0.034(3) -0.004(2)
C24 0.086(4) 0.104(5) 0.062(4) -0.010(3) 0.052(3) -0.006(4)
C25 0.058(3) 0.057(3) 0.035(2) 0.005(2) 0.007(2) -0.004(3)
C26 0.058(3) 0.082(4) 0.039(3) 0.009(3) 0.006(3) 0.014(3)
C27 0.106(5) 0.069(4) 0.053(3) 0.013(3) 0.015(4) 0.046(4)
C28 0.101(5) 0.088(5) 0.076(4) 0.023(4) 0.037(4) 0.067(4)
C29 0.063(4) 0.189(9) 0.051(4) 0.006(5) 0.006(3) 0.041(5)
C30 0.064(3) 0.085(4) 0.075(4) -0.005(4) 0.000(3) 0.022(4)
C31 0.216(10) 0.088(5) 0.079(5) 0.020(4) 0.026(6) 0.084(6)
C32 0.133(6) 0.065(4) 0.069(4) -0.002(3) 0.001(4) -0.012(4)
C33 0.213(10) 0.228(11) 0.092(6) 0.041(6) 0.056(6) 0.183(9)
C34 0.059(3) 0.056(3) 0.062(3) -0.006(3) 0.022(3) 0.013(3)
C35 0.056(3) 0.049(3) 0.046(3) -0.009(2) 0.021(2) -0.003(2)
C36 0.052(3) 0.050(3) 0.050(3) 0.000(2) 0.021(2) -0.001(3)
C37 0.065(3) 0.084(4) 0.052(3) -0.009(3) 0.030(3) -0.003(3)
C38 0.065(3) 0.103(5) 0.048(3) -0.017(3) 0.021(3) -0.010(4)
C39 0.066(3) 0.073(4) 0.046(3) -0.014(3) 0.017(3) -0.008(3)
C40 0.052(3) 0.052(3) 0.038(2) -0.004(2) 0.010(2) 0.001(3)
C41 0.113(6) 0.219(10) 0.066(4) -0.059(6) 0.048(4) -0.043(7)
C42 0.056(3) 0.058(3) 0.058(3) 0.005(3) 0.030(3) 0.002(3)
C43 0.048(3) 0.052(3) 0.062(3) -0.003(2) 0.026(2) -0.008(2)
C44 0.035(2) 0.049(3) 0.070(3) 0.002(3) 0.013(2) -0.002(2)
C45 0.059(3) 0.059(3) 0.044(3) -0.006(2) 0.015(3) -0.020(3)
C46 0.072(4) 0.037(3) 0.086(4) -0.004(3) 0.030(3) -0.010(3)
C47 0.073(4) 0.051(3) 0.068(4) 0.004(3) 0.034(3) -0.010(3)
C48 0.081(4) 0.089(4) 0.101(5) -0.027(4) 0.055(4) -0.027(4)
C49 0.055(3) 0.078(4) 0.106(5) -0.011(4) 0.015(3) -0.009(3)
C50 0.063(3) 0.050(3) 0.093(4) 0.019(3) 0.007(3) 0.000(3)
C51 0.053(3) 0.046(3) 0.037(3) -0.004(2) 0.011(2) -0.007(2)
C52 0.047(2) 0.037(3) 0.040(2) -0.003(2) 0.014(2) -0.004(2)
C53 0.051(3) 0.032(2) 0.035(2) -0.0047(19) 0.015(2) 0.000(2)
C54 0.045(2) 0.040(3) 0.038(2) -0.005(2) 0.014(2) 0.001(2)
C55 0.058(3) 0.056(3) 0.043(3) 0.003(2) 0.022(2) 0.000(3)
C56 0.064(3) 0.075(4) 0.034(3) -0.010(2) 0.019(2) -0.007(3)
C57 0.055(3) 0.053(3) 0.036(2) -0.005(2) 0.005(2) -0.003(3)
C58 0.111(5) 0.148(6) 0.044(3) -0.026(4) 0.036(3) -0.040(5)
C59 0.046(3) 0.033(2) 0.042(3) 0.0001(19) 0.017(2) 0.000(2)
C60 0.043(2) 0.040(3) 0.049(3) -0.007(2) 0.017(2) -0.003(2)
C61 0.042(2) 0.040(2) 0.043(2) 0.004(2) 0.007(2) -0.003(2)
C62 0.047(3) 0.038(3) 0.042(3) -0.001(2) 0.006(2) -0.012(2)
C63 0.069(3) 0.033(3) 0.049(3) -0.001(2) 0.024(3) -0.006(2)
C64 0.054(3) 0.037(3) 0.046(3) 0.003(2) 0.020(3) -0.007(2)
C65 0.058(3) 0.040(3) 0.069(3) 0.008(3) 0.011(2) 0.007(3)
C66 0.044(3) 0.069(4) 0.069(3) 0.009(3) 0.011(3) -0.003(3)
C67 0.071(4) 0.071(4) 0.040(3) -0.009(3) 0.011(3) -0.028(3)
C68 0.051(3) 0.043(3) 0.043(3) -0.005(2) 0.001(2) -0.002(2)
Cl1 0.0915(11) 0.0596(9) 0.0803(10) 0.0008(8) 0.0137(9) -0.0212(8)
Cl2 0.0798(10) 0.0610(9) 0.0763(10) 0.0000(7) 0.0085(8) -0.0137(8)
Cl3 0.0661(9) 0.0998(12) 0.0648(9) 0.0171(8) 0.0124(8) 0.0191(9)
Cl4 0.0774(10) 0.1028(13) 0.0927(12) 0.0189(10) 0.0214(9) 0.0407(10)
N1 0.057(2) 0.045(2) 0.035(2) 0.0058(18) 0.0083(19) 0.012(2)
N2 0.059(2) 0.062(3) 0.049(2) 0.003(2) 0.018(2) 0.021(2)
N3 0.053(2) 0.052(2) 0.035(2) 0.000(2) 0.0047(19) 0.006(2)
N4 0.065(3) 0.069(3) 0.050(2) -0.001(2) 0.018(2) 0.029(2)
N5 0.046(2) 0.048(2) 0.049(2) -0.0050(19) 0.0230(19) -0.0021(19)
N6 0.052(2) 0.047(2) 0.040(2) -0.0028(18) 0.0129(19) -0.0105(19)
N7 0.042(2) 0.033(2) 0.043(2) -0.0037(16) 0.0121(18) -0.0060(16)
N8 0.047(2) 0.042(2) 0.035(2) -0.0018(17) 0.0086(18) -0.0105(18)
O1 0.0398(15) 0.067(2) 0.0321(15) 0.0003(18) 0.0112(13) 0.0114(18)
O2 0.0409(15) 0.074(2) 0.0354(15) -0.0068(19) 0.0109(13) 0.010(2)
O3 0.070(2) 0.084(3) 0.0435(18) -0.0177(18) 0.0271(17) -0.040(2)
O4 0.065(2) 0.064(2) 0.0379(18) -0.0137(16) 0.0224(17) -0.0263(18)

loop_
_atom_type_symbol
_atom_type_description
_atom_type_scat_dispersion_real
_atom_type_scat_dispersion_imag
_atom_type_scat_source
C C 0.0033 0.0016 'International Tables Vol C Tables 4.2.6.8 and 6.1.1.4'
H H 0.0000 0.0000 'International Tables Vol C Tables 4.2.6.8 and 6.1.1.4'
N N 0.0061 0.0033 'International Tables Vol C Tables 4.2.6.8 and 6.1.1.4'
O O 0.0106 0.0060 'International Tables Vol C Tables 4.2.6.8 and 6.1.1.4'
Cl Cl 0.1484 0.1585 'International Tables Vol C Tables 4.2.6.8 and 6.1.1.4'
Cd Cd -0.8075 1.2024 'International Tables Vol C Tables 4.2.6.8 and 6.1.1.4'

loop_
_geom_angle_atom_site_label_1
_geom_angle_atom_site_label_2
_geom_angle_atom_site_label_3
_geom_angle
_geom_angle_site_symmetry_1
_geom_angle_site_symmetry_3
_geom_angle_publ_flag
O1 Cd1 O2 73.11(10) . . ?
O1 Cd1 N2 129.95(14) . . ?
O2 Cd1 N2 79.96(13) . . ?
O1 Cd1 N1 80.73(13) . . ?
O2 Cd1 N1 132.49(14) . . ?
N2 Cd1 N1 87.93(15) . . ?
O1 Cd1 Cl1 108.60(10) . . ?
O2 Cd1 Cl1 112.86(11) . . ?
N2 Cd1 Cl1 120.64(12) . . ?
N1 Cd1 Cl1 112.82(11) . . ?
O1 Cd2 O2 72.98(10) . . ?
O1 Cd2 N3 132.77(13) . . ?
O2 Cd2 N3 78.65(13) . . ?
O1 Cd2 N4 82.09(13) . . ?
O2 Cd2 N4 128.79(15) . . ?
N3 Cd2 N4 87.42(15) . . ?
O1 Cd2 Cl2 111.19(10) . . ?
O2 Cd2 Cl2 109.15(11) . . ?
N3 Cd2 Cl2 113.47(11) . . ?
N4 Cd2 Cl2 121.53(13) . . ?
O3 Cd3 N6 129.11(13) . . ?
O3 Cd3 O4 73.69(11) . . ?
N6 Cd3 O4 80.33(13) . . ?
O3 Cd3 N5 80.75(13) . . ?
N6 Cd3 N5 87.10(14) . . ?
O4 Cd3 N5 133.67(13) . . ?
O3 Cd3 Cl3 111.25(10) . . ?
N6 Cd3 Cl3 119.63(11) . . ?
O4 Cd3 Cl3 120.41(10) . . ?
N5 Cd3 Cl3 104.61(10) . . ?
O3 Cd4 N7 134.35(14) . . ?
O3 Cd4 N8 83.43(12) . . ?
N7 Cd4 N8 87.58(13) . . ?
O3 Cd4 O4 72.94(12) . . ?
N7 Cd4 O4 77.46(12) . . ?
N8 Cd4 O4 126.96(12) . . ?
O3 Cd4 Cl4 119.94(11) . . ?
N7 Cd4 Cl4 103.46(10) . . ?
N8 Cd4 Cl4 119.25(10) . . ?
O4 Cd4 Cl4 113.70(10) . . ?
O1 C1 C2 121.4(4) . . ?
O1 C1 C6 121.4(4) . . ?
C2 C1 C6 117.1(4) . . ?
C3 C2 C1 119.7(4) . . ?
C3 C2 C8 115.5(4) . . ?
C1 C2 C8 124.7(4) . . ?
C4 C3 C2 122.7(4) . . ?
C4 C3 H3 118.7 . . ?
C2 C3 H3 118.7 . . ?
C5 C4 C3 117.1(4) . . ?
C5 C4 C7 122.7(5) . . ?
C3 C4 C7 120.1(5) . . ?
C4 C5 C6 123.7(5) . . ?
C4 C5 H5 118.1 . . ?
C6 C5 H5 118.1 . . ?
C5 C6 C1 119.5(4) . . ?
C5 C6 C34 115.6(4) . . ?
C1 C6 C34 124.9(4) . . ?
C4 C7 H7A 109.5 . . ?
C4 C7 H7B 109.5 . . ?
H7A C7 H7B 109.5 . . ?
C4 C7 H7C 109.5 . . ?
H7A C7 H7C 109.5 . . ?
H7B C7 H7C 109.5 . . ?
N1 C8 C2 129.3(4) . . ?
N1 C8 H8 115.3 . . ?
C2 C8 H8 115.3 . . ?
C14 C9 N1 111.5(5) . . ?
C14 C9 C10 114.6(5) . . ?
N1 C9 C10 107.5(4) . . ?
C14 C9 C13 111.4(4) . . ?
N1 C9 C13 105.7(4) . . ?
C10 C9 C13 105.6(5) . . ?
C15 C10 C11 116.8(5) . . ?
C15 C10 C9 113.4(5) . . ?
C11 C10 C9 105.5(5) . . ?
C15 C10 C16 107.9(6) . . ?
C11 C10 C16 104.0(6) . . ?
C9 C10 C16 108.6(5) . . ?
N2 C11 C10 112.0(5) . . ?
N2 C11 C12 106.4(6) . . ?
C10 C11 C12 106.6(5) . . ?
N2 C11 H11 110.6 . . ?
C10 C11 H11 110.6 . . ?
C12 C11 H11 110.6 . . ?
C13 C12 C11 106.4(6) . . ?
C13 C12 H12A 110.4 . . ?
C11 C12 H12A 110.4 . . ?
C13 C12 H12B 110.4 . . ?
C11 C12 H12B 110.4 . . ?
H12A C12 H12B 108.6 . . ?
C12 C13 C9 108.0(5) . . ?
C12 C13 H13A 110.1 . . ?
C9 C13 H13A 110.1 . . ?
C12 C13 H13B 110.1 . . ?
C9 C13 H13B 110.1 . . ?
H13A C13 H13B 108.4 . . ?
C9 C14 H14A 109.5 . . ?
C9 C14 H14B 109.5 . . ?
H14A C14 H14B 109.5 . . ?
C9 C14 H14C 109.5 . . ?
H14A C14 H14C 109.5 . . ?
H14B C14 H14C 109.5 . . ?
C10 C15 H15A 109.5 . . ?
C10 C15 H15B 109.5 . . ?
H15A C15 H15B 109.5 . . ?
C10 C15 H15C 109.5 . . ?
H15A C15 H15C 109.5 . . ?
H15B C15 H15C 109.5 . . ?
C10 C16 H16A 109.5 . . ?
C10 C16 H16B 109.5 . . ?
H16A C16 H16B 109.5 . . ?
C10 C16 H16C 109.5 . . ?
H16A C16 H16C 109.5 . . ?
H16B C16 H16C 109.5 . . ?
N2 C17 C18 128.1(5) . . ?
N2 C17 H17 116.0 . . ?
C18 C17 H17 116.0 . . ?
C23 C18 C19 118.8(4) . . ?
C23 C18 C17 116.2(4) . . ?
C19 C18 C17 125.0(4) . . ?
O2 C19 C20 120.8(4) . . ?
O2 C19 C18 121.4(4) . . ?
C20 C19 C18 117.8(4) . . ?
C21 C20 C19 119.1(4) . . ?
C21 C20 C25 116.4(4) . . ?
C19 C20 C25 124.5(4) . . ?
C22 C21 C20 123.7(5) . . ?
C22 C21 H21 118.2 . . ?
C20 C21 H21 118.2 . . ?
C21 C22 C23 116.5(5) . . ?
C21 C22 C24 121.4(5) . . ?
C23 C22 C24 122.1(5) . . ?
C22 C23 C18 123.8(5) . . ?
C22 C23 H23 118.1 . . ?
C18 C23 H23 118.1 . . ?
C22 C24 H24A 109.5 . . ?
C22 C24 H24B 109.5 . . ?
H24A C24 H24B 109.5 . . ?
C22 C24 H24C 109.5 . . ?
H24A C24 H24C 109.5 . . ?
H24B C24 H24C 109.5 . . ?
N3 C25 C20 128.2(5) . . ?
N3 C25 H25 115.9 . . ?
C20 C25 H25 115.9 . . ?
N3 C26 C27 112.1(4) . . ?
N3 C26 C30 109.9(5) . . ?
C27 C26 C30 106.6(5) . . ?
N3 C26 H26 109.4 . . ?
C27 C26 H26 109.4 . . ?
C30 C26 H26 109.4 . . ?
C32 C27 C26 115.5(6) . . ?
C32 C27 C28 112.0(5) . . ?
C26 C27 C28 105.0(6) . . ?
C32 C27 C31 107.9(6) . . ?
C26 C27 C31 105.3(5) . . ?
C28 C27 C31 111.0(6) . . ?
N4 C28 C33 111.7(5) . . ?
N4 C28 C27 109.6(5) . . ?
C33 C28 C27 116.2(6) . . ?
N4 C28 C29 106.3(5) . . ?
C33 C28 C29 109.2(6) . . ?
C27 C28 C29 103.1(5) . . ?
C30 C29 C28 108.4(6) . . ?
C30 C29 H29A 110.0 . . ?
C28 C29 H29A 110.0 . . ?
C30 C29 H29B 110.0 . . ?
C28 C29 H29B 110.0 . . ?
H29A C29 H29B 108.4 . . ?
C29 C30 C26 107.4(5) . . ?
C29 C30 H30A 110.2 . . ?
C26 C30 H30A 110.2 . . ?
C29 C30 H30B 110.2 . . ?
C26 C30 H30B 110.2 . . ?
H30A C30 H30B 108.5 . . ?
C27 C31 H31A 109.5 . . ?
C27 C31 H31B 109.5 . . ?
H31A C31 H31B 109.5 . . ?
C27 C31 H31C 109.5 . . ?
H31A C31 H31C 109.5 . . ?
H31B C31 H31C 109.5 . . ?
C27 C32 H32A 109.5 . . ?
C27 C32 H32B 109.5 . . ?
H32A C32 H32B 109.5 . . ?
C27 C32 H32C 109.5 . . ?
H32A C32 H32C 109.5 . . ?
H32B C32 H32C 109.5 . . ?
C28 C33 H33A 109.5 . . ?
C28 C33 H33B 109.5 . . ?
H33A C33 H33B 109.5 . . ?
C28 C33 H33C 109.5 . . ?
H33A C33 H33C 109.5 . . ?
H33B C33 H33C 109.5 . . ?
N4 C34 C6 130.0(5) . . ?
N4 C34 H34 115.0 . . ?
C6 C34 H34 115.0 . . ?
O3 C35 C36 121.2(4) . . ?
O3 C35 C40 120.5(4) . . ?
C36 C35 C40 118.4(4) . . ?
C35 C36 C37 119.4(5) . . ?
C35 C36 C42 124.9(4) . . ?
C37 C36 C42 115.6(5) . . ?
C38 C37 C36 123.4(5) . . ?
C38 C37 H37 118.3 . . ?
C36 C37 H37 118.3 . . ?
C39 C38 C37 116.8(5) . . ?
C39 C38 C41 122.6(5) . . ?
C37 C38 C41 120.5(5) . . ?
C38 C39 C40 124.2(5) . . ?
C38 C39 H39 117.9 . . ?
C40 C39 H39 117.9 . . ?
C39 C40 C68 116.3(4) . . ?
C39 C40 C35 117.7(5) . . ?
C68 C40 C35 125.8(4) . . ?
C38 C41 H41A 109.5 . . ?
C38 C41 H41B 109.5 . . ?
H41A C41 H41B 109.5 . . ?
C38 C41 H41C 109.5 . . ?
H41A C41 H41C 109.5 . . ?
H41B C41 H41C 109.5 . . ?
N5 C42 C36 131.2(5) . . ?
N5 C42 H42 114.4 . . ?
C36 C42 H42 114.4 . . ?
N5 C43 C48 113.5(4) . . ?
N5 C43 C47 107.0(4) . . ?
C48 C43 C47 111.2(5) . . ?
N5 C43 C44 108.3(4) . . ?
C48 C43 C44 113.4(4) . . ?
C47 C43 C44 102.7(4) . . ?
C50 C44 C49 108.8(4) . . ?
C50 C44 C45 114.0(5) . . ?
C49 C44 C45 104.9(4) . . ?
C50 C44 C43 112.8(4) . . ?
C49 C44 C43 110.7(4) . . ?
C45 C44 C43 105.3(4) . . ?
N6 C45 C44 113.2(4) . . ?
N6 C45 C46 109.5(4) . . ?
C44 C45 C46 105.3(4) . . ?
N6 C45 H45 109.6 . . ?
C44 C45 H45 109.6 . . ?
C46 C45 H45 109.6 . . ?
C47 C46 C45 107.3(4) . . ?
C47 C46 H46A 110.3 . . ?
C45 C46 H46A 110.3 . . ?
C47 C46 H46B 110.3 . . ?
C45 C46 H46B 110.3 . . ?
H46A C46 H46B 108.5 . . ?
C46 C47 C43 108.1(4) . . ?
C46 C47 H47A 110.1 . . ?
C43 C47 H47A 110.1 . . ?
C46 C47 H47B 110.1 . . ?
C43 C47 H47B 110.1 . . ?
H47A C47 H47B 108.4 . . ?
C43 C48 H48A 109.5 . . ?
C43 C48 H48B 109.5 . . ?
H48A C48 H48B 109.5 . . ?
C43 C48 H48C 109.5 . . ?
H48A C48 H48C 109.5 . . ?
H48B C48 H48C 109.5 . . ?
C44 C49 H49A 109.5 . . ?
C44 C49 H49B 109.5 . . ?
H49A C49 H49B 109.5 . . ?
C44 C49 H49C 109.5 . . ?
H49A C49 H49C 109.5 . . ?
H49B C49 H49C 109.5 . . ?
C44 C50 H50A 109.5 . . ?
C44 C50 H50B 109.5 . . ?
H50A C50 H50B 109.5 . . ?
C44 C50 H50C 109.5 . . ?
H50A C50 H50C 109.5 . . ?
H50B C50 H50C 109.5 . . ?
N6 C51 C52 129.2(4) . . ?
N6 C51 H51 115.4 . . ?
C52 C51 H51 115.4 . . ?
C57 C52 C53 120.1(4) . . ?
C57 C52 C51 115.7(4) . . ?
C53 C52 C51 124.2(4) . . ?
O4 C53 C54 120.8(4) . . ?
O4 C53 C52 122.4(4) . . ?
C54 C53 C52 116.8(4) . . ?
C55 C54 C53 119.8(4) . . ?
C55 C54 C59 116.2(4) . . ?
C53 C54 C59 123.9(4) . . ?
C56 C55 C54 123.3(5) . . ?
C56 C55 H55 118.4 . . ?
C54 C55 H55 118.4 . . ?
C57 C56 C55 116.7(4) . . ?
C57 C56 C58 121.3(5) . . ?
C55 C56 C58 122.0(5) . . ?
C56 C57 C52 123.2(4) . . ?
C56 C57 H57 118.4 . . ?
C52 C57 H57 118.4 . . ?
C56 C58 H58A 109.5 . . ?
C56 C58 H58B 109.5 . . ?
H58A C58 H58B 109.5 . . ?
C56 C58 H58C 109.5 . . ?
H58A C58 H58C 109.5 . . ?
H58B C58 H58C 109.5 . . ?
N7 C59 C54 127.6(4) . . ?
N7 C59 H59 116.2 . . ?
C54 C59 H59 116.2 . . ?
N7 C60 C61 112.6(4) . . ?
N7 C60 C64 110.2(4) . . ?
C61 C60 C64 104.7(4) . . ?
N7 C60 H60 109.7 . . ?
C61 C60 H60 109.7 . . ?
C64 C60 H60 109.7 . . ?
C65 C61 C60 114.7(4) . . ?
C65 C61 C62 113.9(4) . . ?
C60 C61 C62 105.1(4) . . ?
C65 C61 C66 107.9(4) . . ?
C60 C61 C66 104.5(4) . . ?
C62 C61 C66 110.4(4) . . ?
N8 C62 C63 106.8(4) . . ?
N8 C62 C67 111.9(4) . . ?
C63 C62 C67 112.0(4) . . ?
N8 C62 C61 109.2(3) . . ?
C63 C62 C61 103.9(4) . . ?
C67 C62 C61 112.6(4) . . ?
C64 C63 C62 108.2(4) . . ?
C64 C63 H63A 110.1 . . ?
C62 C63 H63A 110.1 . . ?
C64 C63 H63B 110.1 . . ?
C62 C63 H63B 110.1 . . ?
H63A C63 H63B 108.4 . . ?
C63 C64 C60 107.5(3) . . ?
C63 C64 H64A 110.2 . . ?
C60 C64 H64A 110.2 . . ?
C63 C64 H64B 110.2 . . ?
C60 C64 H64B 110.2 . . ?
H64A C64 H64B 108.5 . . ?
C61 C65 H65A 109.5 . . ?
C61 C65 H65B 109.5 . . ?
H65A C65 H65B 109.5 . . ?
C61 C65 H65C 109.5 . . ?
H65A C65 H65C 109.5 . . ?
H65B C65 H65C 109.5 . . ?
C61 C66 H66A 109.5 . . ?
C61 C66 H66B 109.5 . . ?
H66A C66 H66B 109.5 . . ?
C61 C66 H66C 109.5 . . ?
H66A C66 H66C 109.5 . . ?
H66B C66 H66C 109.5 . . ?
C62 C67 H67A 109.5 . . ?
C62 C67 H67B 109.5 . . ?
H67A C67 H67B 109.5 . . ?
C62 C67 H67C 109.5 . . ?
H67A C67 H67C 109.5 . . ?
H67B C67 H67C 109.5 . . ?
N8 C68 C40 131.5(4) . . ?
N8 C68 H68 114.2 . . ?
C40 C68 H68 114.2 . . ?
C8 N1 C9 120.8(4) . . ?
C8 N1 Cd1 121.4(3) . . ?
C9 N1 Cd1 117.3(3) . . ?
C17 N2 C11 116.8(4) . . ?
C17 N2 Cd1 126.6(3) . . ?
C11 N2 Cd1 116.4(3) . . ?
C25 N3 C26 119.8(4) . . ?
C25 N3 Cd2 125.0(3) . . ?
C26 N3 Cd2 114.8(3) . . ?
C34 N4 C28 120.5(4) . . ?
C34 N4 Cd2 121.1(3) . . ?
C28 N4 Cd2 118.3(3) . . ?
C42 N5 C43 120.5(4) . . ?
C42 N5 Cd3 117.6(3) . . ?
C43 N5 Cd3 120.8(3) . . ?
C51 N6 C45 117.8(4) . . ?
C51 N6 Cd3 128.0(3) . . ?
C45 N6 Cd3 114.2(3) . . ?
C59 N7 C60 118.2(4) . . ?
C59 N7 Cd4 122.8(3) . . ?
C60 N7 Cd4 116.7(3) . . ?
C68 N8 C62 121.5(4) . . ?
C68 N8 Cd4 119.5(3) . . ?
C62 N8 Cd4 118.7(3) . . ?
C1 O1 Cd2 127.2(2) . . ?
C1 O1 Cd1 124.5(2) . . ?
Cd2 O1 Cd1 108.15(11) . . ?
C19 O2 Cd1 128.8(2) . . ?
C19 O2 Cd2 124.9(2) . . ?
Cd1 O2 Cd2 105.74(12) . . ?
C35 O3 Cd4 128.0(3) . . ?
C35 O3 Cd3 122.4(3) . . ?
Cd4 O3 Cd3 108.46(14) . . ?
C53 O4 Cd3 131.1(3) . . ?
C53 O4 Cd4 121.1(3) . . ?
Cd3 O4 Cd4 104.90(13) . . ?

loop_
_geom_bond_atom_site_label_1
_geom_bond_atom_site_label_2
_geom_bond_distance
_geom_bond_site_symmetry_2
_geom_bond_publ_flag
Cd1 O1 2.231(3) . ?
Cd1 O2 2.240(3) . ?
Cd1 N2 2.243(4) . ?
Cd1 N1 2.310(4) . ?
Cd1 Cl1 2.4058(16) . ?
Cd2 O1 2.208(3) . ?
Cd2 O2 2.269(3) . ?
Cd2 N3 2.283(4) . ?
Cd2 N4 2.318(4) . ?
Cd2 Cl2 2.4180(15) . ?
Cd3 O3 2.228(3) . ?
Cd3 N6 2.239(4) . ?
Cd3 O4 2.256(3) . ?
Cd3 N5 2.333(4) . ?
Cd3 Cl3 2.4135(16) . ?
Cd4 O3 2.223(3) . ?
Cd4 N7 2.259(4) . ?
Cd4 N8 2.300(3) . ?
Cd4 O4 2.300(3) . ?
Cd4 Cl4 2.4151(17) . ?
C1 O1 1.307(5) . ?
C1 C2 1.407(6) . ?
C1 C6 1.431(6) . ?
C2 C3 1.396(6) . ?
C2 C8 1.466(6) . ?
C3 C4 1.382(7) . ?
C3 H3 0.9300 . ?
C4 C5 1.353(7) . ?
C4 C7 1.515(7) . ?
C5 C6 1.384(6) . ?
C5 H5 0.9300 . ?
C6 C34 1.472(7) . ?
C7 H7A 0.9600 . ?
C7 H7B 0.9600 . ?
C7 H7C 0.9600 . ?
C8 N1 1.274(6) . ?
C8 H8 0.9300 . ?
C9 C14 1.519(7) . ?
C9 N1 1.528(6) . ?
C9 C10 1.541(8) . ?
C9 C13 1.562(8) . ?
C10 C15 1.496(8) . ?
C10 C11 1.526(9) . ?
C10 C16 1.562(8) . ?
C11 N2 1.483(6) . ?
C11 C12 1.571(10) . ?
C11 H11 0.9800 . ?
C12 C13 1.513(8) . ?
C12 H12A 0.9700 . ?
C12 H12B 0.9700 . ?
C13 H13A 0.9700 . ?
C13 H13B 0.9700 . ?
C14 H14A 0.9600 . ?
C14 H14B 0.9600 . ?
C14 H14C 0.9600 . ?
C15 H15A 0.9600 . ?
C15 H15B 0.9600 . ?
C15 H15C 0.9600 . ?
C16 H16A 0.9600 . ?
C16 H16B 0.9600 . ?
C16 H16C 0.9600 . ?
C17 N2 1.293(6) . ?
C17 C18 1.433(7) . ?
C17 H17 0.9300 . ?
C18 C23 1.404(6) . ?
C18 C19 1.424(6) . ?
C19 O2 1.306(5) . ?
C19 C20 1.422(6) . ?
C20 C21 1.402(6) . ?
C20 C25 1.440(7) . ?
C21 C22 1.370(7) . ?
C21 H21 0.9300 . ?
C22 C23 1.376(7) . ?
C22 C24 1.530(7) . ?
C23 H23 0.9300 . ?
C24 H24A 0.9600 . ?
C24 H24B 0.9600 . ?
C24 H24C 0.9600 . ?
C25 N3 1.269(6) . ?
C25 H25 0.9300 . ?
C26 N3 1.449(6) . ?
C26 C27 1.510(8) . ?
C26 C30 1.542(8) . ?
C26 H26 0.9800 . ?
C27 C32 1.504(8) . ?
C27 C28 1.552(9) . ?
C27 C31 1.554(8) . ?
C28 N4 1.507(7) . ?
C28 C33 1.526(8) . ?
C28 C29 1.571(10) . ?
C29 C30 1.467(8) . ?
C29 H29A 0.9700 . ?
C29 H29B 0.9700 . ?
C30 H30A 0.9700 . ?
C30 H30B 0.9700 . ?
C31 H31A 0.9600 . ?
C31 H31B 0.9600 . ?
C31 H31C 0.9600 . ?
C32 H32A 0.9600 . ?
C32 H32B 0.9600 . ?
C32 H32C 0.9600 . ?
C33 H33A 0.9600 . ?
C33 H33B 0.9600 . ?
C33 H33C 0.9600 . ?
C34 N4 1.298(6) . ?
C34 H34 0.9300 . ?
C35 O3 1.294(5) . ?
C35 C36 1.406(7) . ?
C35 C40 1.455(7) . ?
C36 C37 1.406(7) . ?
C36 C42 1.452(7) . ?
C37 C38 1.378(7) . ?
C37 H37 0.9300 . ?
C38 C39 1.377(7) . ?
C38 C41 1.518(7) . ?
C39 C40 1.400(6) . ?
C39 H39 0.9300 . ?
C40 C68 1.433(7) . ?
C41 H41A 0.9600 . ?
C41 H41B 0.9600 . ?
C41 H41C 0.9600 . ?
C42 N5 1.281(6) . ?
C42 H42 0.9300 . ?
C43 N5 1.498(6) . ?
C43 C48 1.513(7) . ?
C43 C47 1.554(7) . ?
C43 C44 1.566(7) . ?
C44 C50 1.509(7) . ?
C44 C49 1.533(7) . ?
C44 C45 1.534(7) . ?
C45 N6 1.490(6) . ?
C45 C46 1.563(7) . ?
C45 H45 0.9800 . ?
C46 C47 1.507(7) . ?
C46 H46A 0.9700 . ?
C46 H46B 0.9700 . ?
C47 H47A 0.9700 . ?
C47 H47B 0.9700 . ?
C48 H48A 0.9600 . ?
C48 H48B 0.9600 . ?
C48 H48C 0.9600 . ?
C49 H49A 0.9600 . ?
C49 H49B 0.9600 . ?
C49 H49C 0.9600 . ?
C50 H50A 0.9600 . ?
C50 H50B 0.9600 . ?
C50 H50C 0.9600 . ?
C51 N6 1.270(5) . ?
C51 C52 1.442(6) . ?
C51 H51 0.9300 . ?
C52 C57 1.394(6) . ?
C52 C53 1.428(6) . ?
C53 O4 1.306(5) . ?
C53 C54 1.427(6) . ?
C54 C55 1.397(6) . ?
C54 C59 1.459(6) . ?
C55 C56 1.385(6) . ?
C55 H55 0.9300 . ?
C56 C57 1.379(7) . ?
C56 C58 1.529(7) . ?
C57 H57 0.9300 . ?
C58 H58A 0.9600 . ?
C58 H58B 0.9600 . ?
C58 H58C 0.9600 . ?
C59 N7 1.272(5) . ?
C59 H59 0.9300 . ?
C60 N7 1.461(5) . ?
C60 C61 1.535(6) . ?
C60 C64 1.545(6) . ?
C60 H60 0.9800 . ?
C61 C65 1.519(7) . ?
C61 C62 1.563(7) . ?
C61 C66 1.568(6) . ?
C62 N8 1.492(6) . ?
C62 C63 1.547(6) . ?
C62 C67 1.551(6) . ?
C63 C64 1.513(6) . ?
C63 H63A 0.9700 . ?
C63 H63B 0.9700 . ?
C64 H64A 0.9700 . ?
C64 H64B 0.9700 . ?
C65 H65A 0.9600 . ?
C65 H65B 0.9600 . ?
C65 H65C 0.9600 . ?
C66 H66A 0.9600 . ?
C66 H66B 0.9600 . ?
C66 H66C 0.9600 . ?
C67 H67A 0.9600 . ?
C67 H67B 0.9600 . ?
C67 H67C 0.9600 . ?
C68 N8 1.304(6) . ?
C68 H68 0.9300 . ?
